data_1517538
loop_
_publ_author_name
'Pulukkody, Randara'
'Kyran, Samuel J.'
'Drummond, Michael J.'
'Hsieh, Chung-Hung'
'Darensbourg, Donald J.'
'Darensbourg, Marcetta Y.'

_publ_section_title
;
 Hammett correlations as test of mechanism of CO-induced disulfide
 elimination from dinitrosyl iron complexes
;
_journal_issue 10
_journal_name_full 'Chemical Science'
_journal_page_first 3795
_journal_paper_doi 10.1039/C4SC01523A
_journal_volume 5
_journal_year 2014
_chemical_formula_moiety 'C28 H33 Fe N4 O3 S'
_chemical_formula_sum 'C28 H33 Fe N4 O3 S'
_chemical_formula_weight 561.49
_chemical_name_systematic
;
 ?
;
_space_group_crystal_system monoclinic
_space_group_IT_number 14
_space_group_name_Hall '-P 2ybc'
_space_group_name_H-M_alt 'P 1 21/c 1'
_symmetry_space_group_name_Hall '-P 2ybc'
_symmetry_space_group_name_H-M 'P 1 21/c 1'
_atom_sites_solution_hydrogens geom
_audit_creation_date 2014-06-06
_audit_creation_method
;
Olex2 1.2-beta
(compiled 2013.09.17 svn.r2790 for OlexSys, GUI svn.r4601)
;
_cell_angle_alpha 90
_cell_angle_beta 98.822(2)
_cell_angle_gamma 90
_cell_formula_units_Z 12
_cell_length_a 27.927(4)
_cell_length_b 8.0895(12)
_cell_length_c 38.227(5)
_cell_measurement_reflns_used 9988
_cell_measurement_temperature 110.15
_cell_measurement_theta_max 25.209
_cell_measurement_theta_min 2.38
_cell_volume 8534(2)
_computing_data_reduction 'SAINT v8.27A (Bruker, 2012)'
_computing_molecular_graphics
;
O. V. Dolomanov, L. J. Bourhis, R. J. Gildea, J. A. K. Howard and H. Puschmann,
OLEX2: a complete structure solution, refinement and analysis program.
J. Appl. Cryst. (2009). 42, 339-341.
;
_computing_publication_material
;
O. V. Dolomanov, L. J. Bourhis, R. J. Gildea, J. A. K. Howard and H. Puschmann,
OLEX2: a complete structure solution, refinement and analysis program.
J. Appl. Cryst. (2009). 42, 339-341.
;
_computing_structure_refinement
;
SHELX, G.M. Sheldrick, Acta Cryst.
(2008). A64, 112-122
;
_diffrn_ambient_temperature 110.15
_diffrn_measured_fraction_theta_full 1.000
_diffrn_measured_fraction_theta_max 0.994
_diffrn_measurement_device_type 'CCD area detector'
_diffrn_measurement_method 'phi and omega scans'
_diffrn_radiation_monochromator graphite
_diffrn_radiation_type MoK\a
_diffrn_radiation_wavelength 0.71073
_diffrn_reflns_av_R_equivalents 0.0700
_diffrn_reflns_av_unetI/netI 0.0598
_diffrn_reflns_Laue_measured_fraction_full 1.000
_diffrn_reflns_Laue_measured_fraction_max 0.994
_diffrn_reflns_limit_h_max 37
_diffrn_reflns_limit_h_min -37
_diffrn_reflns_limit_k_max 10
_diffrn_reflns_limit_k_min -10
_diffrn_reflns_limit_l_max 51
_diffrn_reflns_limit_l_min -51
_diffrn_reflns_number 102754
_diffrn_reflns_point_group_measured_fraction_full 1.000
_diffrn_reflns_point_group_measured_fraction_max 0.994
_diffrn_reflns_theta_full 25.242
_diffrn_reflns_theta_max 28.403
_diffrn_reflns_theta_min 1.957
_exptl_absorpt_coefficient_mu 0.638
_exptl_absorpt_correction_T_max 0.7457
_exptl_absorpt_correction_T_min 0.6572
_exptl_absorpt_correction_type multi-scan
_exptl_absorpt_process_details
;
'SADABS-2012/1 (Bruker,2012) was used for absorption correction. 
wR2(int) was 0.1482 before and 0.0805 after correction. The 
Ratio of minimum to maximum transmission is 0.8813. 
The \l/2 correction factor is 0.0015.'
;
_exptl_crystal_colour brown
_exptl_crystal_colour_primary brown
_exptl_crystal_density_diffrn 1.311
_exptl_crystal_description block
_exptl_crystal_F_000 3540
_exptl_crystal_size_max 0.3
_exptl_crystal_size_mid 0.1
_exptl_crystal_size_min 0.05
_refine_diff_density_max 0.594
_refine_diff_density_min -0.346
_refine_diff_density_rms 0.065
_refine_ls_extinction_method none
_refine_ls_goodness_of_fit_ref 1.014
_refine_ls_hydrogen_treatment constr
_refine_ls_matrix_type full
_refine_ls_number_parameters 1021
_refine_ls_number_reflns 21306
_refine_ls_number_restraints 0
_refine_ls_restrained_S_all 1.014
_refine_ls_R_factor_all 0.0854
_refine_ls_R_factor_gt 0.0478
_refine_ls_shift/su_max 0.001
_refine_ls_shift/su_mean 0.000
_refine_ls_structure_factor_coef Fsqd
_refine_ls_weighting_details 'w=1/[\s^2^(Fo^2^)+(0.0460P)^2^+3.3344P] where P=(Fo^2^+2Fc^2^)/3'
_refine_ls_weighting_scheme calc
_refine_ls_wR_factor_gt 0.0996
_refine_ls_wR_factor_ref 0.1135
_reflns_Friedel_coverage 0.000
_reflns_number_gt 14417
_reflns_number_total 21306
_reflns_threshold_expression 'I > 2\s(I)'
_cod_duplicate_entry 1516675
_cod_data_source_file c4sc01523a2.cif
_cod_data_source_block simesfeno2sphome_0m
_cod_database_code 1517538
_shelxl_version_number 2013-4
_shelx_space_group_comment
;
The symmetry employed for this shelxl refinement is uniquely defined
by the following loop, which should always be used as a source of
symmetry information in preference to the above space-group names.
They are only intended as comments.
;
_shelx_estimated_absorpt_t_max 0.969
_shelx_estimated_absorpt_t_min 0.832
_olex2_refinement_description
;
1. Fixed Uiso
 At 1.2 times of:
  All C(H) groups, All C(H,H) groups
 At 1.5 times of:
  All C(H,H,H) groups
2.a Secondary CH2 refined with riding coordinates:
 C27(H27A,H27B), C29(H29A,H29B), C41(H41A,H41B), C42(H42A,H42B), C72(H72A,
 H72B), C77(H77A,H77B)
2.b Aromatic/amide H refined with riding coordinates:
 C10(H10), C13(H13), C16(H16), C17(H17), C19(H19), C20(H20), C22(H22),
 C26(H26), C38(H38), C44(H44), C45(H45), C47(H47), C50(H50), C51(H51), C54(H54),
  C56(H56), C65(H65), C66(H66), C68(H68), C69(H69), C70(H70), C74(H74),
 C75(H75), C76(H76)
2.c Idealised Me refined as rotating group:
 C4(H4A,H4B,H4C), C5(H5A,H5B,H5C), C6(H6A,H6B,H6C), C23(H23A,H23B,H23C),
 C24(H24A,H24B,H24C), C25(H25A,H25B,H25C), C28(H28A,H28B,H28C), C30(H30A,H30B,
 H30C), C31(H31A,H31B,H31C), C48(H48A,H48B,H48C), C52(H52A,H52B,H52C), C53(H53A,
 H53B,H53C), C55(H55A,H55B,H55C), C57(H57A,H57B,H57C), C58(H58A,H58B,H58C),
 C78(H78A,H78B,H78C), C79(H79A,H79B,H79C), C81(H81A,H81B,H81C), C82(H82A,H82B,
 H82C), C83(H83A,H83B,H83C), C84(H84A,H84B,H84C)
;

loop_
_space_group_symop_operation_xyz
'x, y, z'
'-x, y+1/2, -z+1/2'
'-x, -y, -z'
'x, -y-1/2, z-1/2'

loop_
_atom_site_label
_atom_site_type_symbol
_atom_site_fract_x
_atom_site_fract_y
_atom_site_fract_z
_atom_site_U_iso_or_equiv
_atom_site_adp_type
_atom_site_occupancy
_atom_site_site_symmetry_order
_atom_site_calc_flag
_atom_site_refinement_flags_posn
_atom_site_refinement_flags_adp
Fe1 Fe 0.26931(2) 0.72071(4) 0.49992(2) 0.02001(8) Uani 1 1 d . .
Fe2 Fe 0.44415(2) 0.15926(4) 0.32700(2) 0.02465(8) Uani 1 1 d . .
Fe3 Fe 0.12901(2) 0.38339(4) 0.12824(2) 0.02407(8) Uani 1 1 d . .
N1 N 0.21316(7) 0.7832(2) 0.50355(5) 0.0216(4) Uani 1 1 d . .
N2 N 0.31251(7) 0.7784(2) 0.53287(5) 0.0264(4) Uani 1 1 d . .
N3 N 0.42992(7) 0.2348(2) 0.28603(6) 0.0274(5) Uani 1 1 d . .
N4 N 0.50132(8) 0.1984(2) 0.34528(5) 0.0309(5) Uani 1 1 d . .
N5 N 0.08320(7) 0.3178(2) 0.09824(6) 0.0294(5) Uani 1 1 d . .
N6 N 0.18392(7) 0.3341(2) 0.11919(6) 0.0304(5) Uani 1 1 d . .
O1 O 0.17787(6) 0.8404(2) 0.51196(5) 0.0339(4) Uani 1 1 d . .
O2 O 0.33713(7) 0.8358(2) 0.55766(5) 0.0436(5) Uani 1 1 d . .
O3 O 0.42979(7) 0.2960(2) 0.25806(5) 0.0389(4) Uani 1 1 d . .
O4 O 0.54200(7) 0.2436(2) 0.35187(5) 0.0456(5) Uani 1 1 d . .
O5 O 0.05900(7) 0.2599(2) 0.07315(6) 0.0470(5) Uani 1 1 d . .
O6 O 0.21857(7) 0.2826(3) 0.10875(6) 0.0491(5) Uani 1 1 d . .
S1 S 0.29710(2) 0.81620(8) 0.45173(2) 0.03336(15) Uani 1 1 d . .
S2 S 0.39725(2) 0.25098(8) 0.36549(2) 0.03416(15) Uani 1 1 d . .
S3 S 0.12858(2) 0.28366(8) 0.18276(2) 0.03466(15) Uani 1 1 d . .
C1 C 0.26824(8) 0.4671(3) 0.50134(6) 0.0194(5) Uani 1 1 d . .
C2 C 0.43900(9) -0.0930(3) 0.32271(6) 0.0274(5) Uani 1 1 d . .
C3 C 0.12470(8) 0.6362(3) 0.12891(6) 0.0210(5) Uani 1 1 d . .
C4 C 0.15422(16) 1.1601(5) 0.31155(10) 0.0890(14) Uani 1 1 d . .
H4A H 0.1668 1.2645 0.3223 0.134 Uiso 1 1 calc R U
H4B H 0.1250 1.1819 0.2945 0.134 Uiso 1 1 calc R U
H4C H 0.1788 1.1086 0.2993 0.134 Uiso 1 1 calc R U
C5 C 0.28349(11) 0.0903(4) 0.17976(8) 0.0523(8) Uani 1 1 d . .
H5A H 0.2719 0.0008 0.1634 0.079 Uiso 1 1 calc R U
H5B H 0.3002 0.1734 0.1674 0.079 Uiso 1 1 calc R U
H5C H 0.2559 0.1416 0.1886 0.079 Uiso 1 1 calc R U
C6 C -0.07056(12) -0.0142(4) 0.24192(9) 0.0614(9) Uani 1 1 d . .
H6A H -0.0564 -0.1223 0.2381 0.092 Uiso 1 1 calc R U
H6B H -0.1049 -0.0279 0.2440 0.092 Uiso 1 1 calc R U
H6C H -0.0534 0.0350 0.2637 0.092 Uiso 1 1 calc R U
C7 C 0.53985(9) -0.1378(3) 0.38230(7) 0.0308(6) Uani 1 1 d . .
C8 C 0.38187(9) -0.1083(3) 0.26684(6) 0.0281(5) Uani 1 1 d . .
C9 C 0.34204(9) 0.3368(3) 0.34428(6) 0.0272(5) Uani 1 1 d . .
C10 C 0.31793(9) 0.4481(3) 0.36328(6) 0.0301(6) Uani 1 1 d . .
H10 H 0.3320 0.4767 0.3867 0.036 Uiso 1 1 calc R U
C11 C 0.25254(9) 0.4744(3) 0.31493(6) 0.0287(5) Uani 1 1 d . .
C12 C 0.48995(9) -0.1606(3) 0.37952(7) 0.0294(6) Uani 1 1 d . .
C13 C 0.32029(9) 0.2973(3) 0.30993(6) 0.0299(6) Uani 1 1 d . .
H13 H 0.3362 0.2231 0.2962 0.036 Uiso 1 1 calc R U
C14 C 0.33353(10) -0.0851(3) 0.27054(7) 0.0329(6) Uani 1 1 d . .
C15 C 0.39904(10) -0.0716(3) 0.23546(7) 0.0344(6) Uani 1 1 d . .
C16 C 0.27607(9) 0.3642(3) 0.29554(7) 0.0304(6) Uani 1 1 d . .
H16 H 0.2617 0.3345 0.2722 0.037 Uiso 1 1 calc R U
C17 C 0.27387(9) 0.5182(3) 0.34882(6) 0.0304(6) Uani 1 1 d . .
H17 H 0.2585 0.5957 0.3621 0.037 Uiso 1 1 calc R U
C18 C 0.54296(9) -0.0836(3) 0.44468(7) 0.0335(6) Uani 1 1 d . .
C19 C 0.56544(9) -0.0968(3) 0.41503(7) 0.0316(6) Uani 1 1 d . .
H19 H 0.5993 -0.0773 0.4172 0.038 Uiso 1 1 calc R U
C20 C 0.36662(10) -0.0071(3) 0.20763(7) 0.0370(6) Uani 1 1 d . .
H20 H 0.3778 0.0186 0.1860 0.044 Uiso 1 1 calc R U
C21 C 0.46599(9) -0.1520(3) 0.40881(7) 0.0340(6) Uani 1 1 d . .
C22 C 0.49355(10) -0.1142(3) 0.44113(7) 0.0387(6) Uani 1 1 d . .
H22 H 0.4781 -0.1091 0.4616 0.046 Uiso 1 1 calc R U
C23 C 0.18543(10) 0.6562(4) 0.31660(8) 0.0447(7) Uani 1 1 d . .
H23A H 0.1764 0.6079 0.3382 0.067 Uiso 1 1 calc R U
H23B H 0.1563 0.6953 0.3013 0.067 Uiso 1 1 calc R U
H23C H 0.2075 0.7494 0.3229 0.067 Uiso 1 1 calc R U
C24 C 0.45151(10) -0.0983(4) 0.23182(8) 0.0502(8) Uani 1 1 d . .
H24A H 0.4722 -0.0399 0.2509 0.075 Uiso 1 1 calc R U
H24B H 0.4575 -0.0555 0.2089 0.075 Uiso 1 1 calc R U
H24C H 0.4589 -0.2167 0.2333 0.075 Uiso 1 1 calc R U
C25 C 0.31533(11) -0.1276(4) 0.30442(8) 0.0502(8) Uani 1 1 d . .
H25A H 0.2807 -0.1016 0.3021 0.075 Uiso 1 1 calc R U
H25B H 0.3332 -0.0631 0.3239 0.075 Uiso 1 1 calc R U
H25C H 0.3202 -0.2458 0.3094 0.075 Uiso 1 1 calc R U
C26 C 0.30235(10) -0.0182(3) 0.24205(7) 0.0363(6) Uani 1 1 d . .
H26 H 0.2694 0.0009 0.2443 0.044 Uiso 1 1 calc R U
C27 C 0.42036(12) -0.3593(3) 0.29982(8) 0.0500(8) Uani 1 1 d . .
H27A H 0.4349 -0.4072 0.2800 0.060 Uiso 1 1 calc R U
H27B H 0.3890 -0.4141 0.3010 0.060 Uiso 1 1 calc R U
C28 C 0.56571(11) -0.1575(4) 0.35075(8) 0.0472(7) Uani 1 1 d . .
H28A H 0.5989 -0.1161 0.3566 0.071 Uiso 1 1 calc R U
H28B H 0.5486 -0.0946 0.3307 0.071 Uiso 1 1 calc R U
H28C H 0.5664 -0.2747 0.3443 0.071 Uiso 1 1 calc R U
C29 C 0.45453(13) -0.3744(3) 0.33476(8) 0.0530(9) Uani 1 1 d . .
H29A H 0.4394 -0.4376 0.3524 0.064 Uiso 1 1 calc R U
H29B H 0.4853 -0.4286 0.3314 0.064 Uiso 1 1 calc R U
C30 C 0.57109(10) -0.0356(4) 0.47995(7) 0.0463(7) Uani 1 1 d . .
H30A H 0.6053 -0.0642 0.4805 0.070 Uiso 1 1 calc R U
H30B H 0.5582 -0.0951 0.4988 0.070 Uiso 1 1 calc R U
H30C H 0.5681 0.0837 0.4835 0.070 Uiso 1 1 calc R U
C31 C 0.41212(10) -0.1813(4) 0.40578(9) 0.0540(9) Uani 1 1 d . .
H31A H 0.4023 -0.1713 0.4292 0.081 Uiso 1 1 calc R U
H31B H 0.4044 -0.2925 0.3964 0.081 Uiso 1 1 calc R U
H31C H 0.3947 -0.0992 0.3898 0.081 Uiso 1 1 calc R U
C32 C 0.31828(10) 0.0210(3) 0.21050(7) 0.0356(6) Uani 1 1 d . .
C33 C 0.03972(8) 0.6790(3) 0.10018(6) 0.0226(5) Uani 1 1 d . .
C34 C 0.20891(8) 0.6820(3) 0.15745(6) 0.0232(5) Uani 1 1 d . .
C35 C 0.07004(9) 0.2201(3) 0.18916(7) 0.0323(6) Uani 1 1 d . .
C36 C -0.05145(8) 0.5946(3) 0.06462(6) 0.0261(5) Uani 1 1 d . .
C37 C 0.21676(9) 0.6621(3) 0.19394(6) 0.0286(5) Uani 1 1 d . .
C38 C -0.01203(8) 0.6081(3) 0.04676(6) 0.0274(5) Uani 1 1 d . .
H38 H -0.0166 0.5888 0.0220 0.033 Uiso 1 1 calc R U
C39 C 0.03411(8) 0.6491(3) 0.06393(6) 0.0260(5) Uani 1 1 d . .
C40 C 0.00073(8) 0.6705(3) 0.11897(6) 0.0266(5) Uani 1 1 d . .
C41 C 0.09676(9) 0.9107(3) 0.12166(7) 0.0332(6) Uani 1 1 d . .
H41A H 0.0769 0.9641 0.1378 0.040 Uiso 1 1 calc R U
H41B H 0.0910 0.9670 0.0984 0.040 Uiso 1 1 calc R U
C42 C 0.15030(9) 0.9127(3) 0.13728(8) 0.0396(7) Uani 1 1 d . .
H42A H 0.1698 0.9685 0.1212 0.047 Uiso 1 1 calc R U
H42B H 0.1557 0.9685 0.1606 0.047 Uiso 1 1 calc R U
C43 C 0.29906(9) 0.5769(3) 0.19020(7) 0.0358(6) Uani 1 1 d . .
C44 C 0.26227(10) 0.6084(3) 0.20966(7) 0.0346(6) Uani 1 1 d . .
H44 H 0.2683 0.5928 0.2346 0.042 Uiso 1 1 calc R U
C45 C 0.29021(9) 0.6031(3) 0.15401(7) 0.0362(6) Uani 1 1 d . .
H45 H 0.3156 0.5849 0.1405 0.043 Uiso 1 1 calc R U
C46 C 0.24514(8) 0.6555(3) 0.13683(7) 0.0287(5) Uani 1 1 d . .
C47 C -0.04438(8) 0.6266(3) 0.10062(7) 0.0280(5) Uani 1 1 d . .
H47 H -0.0711 0.6183 0.1132 0.034 Uiso 1 1 calc R U
C48 C -0.10063(9) 0.5480(3) 0.04499(7) 0.0359(6) Uani 1 1 d . .
H48A H -0.1043 0.4275 0.0451 0.054 Uiso 1 1 calc R U
H48B H -0.1037 0.5872 0.0205 0.054 Uiso 1 1 calc R U
H48C H -0.1259 0.5990 0.0566 0.054 Uiso 1 1 calc R U
C49 C -0.02052(10) 0.1262(3) 0.20628(7) 0.0401(7) Uani 1 1 d . .
C50 C 0.02146(10) 0.0585(3) 0.22478(7) 0.0387(6) Uani 1 1 d . .
H50 H 0.0198 -0.0188 0.2433 0.046 Uiso 1 1 calc R U
C51 C 0.06627(10) 0.1054(3) 0.21589(7) 0.0355(6) Uani 1 1 d . .
H51 H 0.0950 0.0578 0.2284 0.043 Uiso 1 1 calc R U
C52 C 0.07597(9) 0.6593(3) 0.04360(7) 0.0373(6) Uani 1 1 d . .
H52A H 0.0958 0.5592 0.0478 0.056 Uiso 1 1 calc R U
H52B H 0.0958 0.7563 0.0514 0.056 Uiso 1 1 calc R U
H52C H 0.0637 0.6691 0.0183 0.056 Uiso 1 1 calc R U
C53 C 0.17791(11) 0.6994(4) 0.21621(7) 0.0444(7) Uani 1 1 d . .
H53A H 0.1719 0.8188 0.2161 0.067 Uiso 1 1 calc R U
H53B H 0.1886 0.6622 0.2406 0.067 Uiso 1 1 calc R U
H53C H 0.1480 0.6415 0.2064 0.067 Uiso 1 1 calc R U
C54 C 0.02689(10) 0.2821(4) 0.17066(8) 0.0426(7) Uani 1 1 d . .
H54 H 0.0281 0.3576 0.1518 0.051 Uiso 1 1 calc R U
C55 C 0.00631(10) 0.7133(4) 0.15764(7) 0.0421(7) Uani 1 1 d . .
H55A H 0.0058 0.8337 0.1604 0.063 Uiso 1 1 calc R U
H55B H 0.0372 0.6697 0.1698 0.063 Uiso 1 1 calc R U
H55C H -0.0204 0.6644 0.1680 0.063 Uiso 1 1 calc R U
C56 C -0.01732(11) 0.2366(4) 0.17905(8) 0.0480(8) Uani 1 1 d . .
H56 H -0.0461 0.2815 0.1660 0.058 Uiso 1 1 calc R U
C57 C 0.23615(10) 0.6822(4) 0.09759(7) 0.0453(7) Uani 1 1 d . .
H57A H 0.2377 0.8006 0.0925 0.068 Uiso 1 1 calc R U
H57B H 0.2040 0.6397 0.0878 0.068 Uiso 1 1 calc R U
H57C H 0.2609 0.6236 0.0867 0.068 Uiso 1 1 calc R U
C58 C 0.34778(10) 0.5155(4) 0.20816(9) 0.0555(9) Uani 1 1 d . .
H58A H 0.3498 0.5274 0.2339 0.083 Uiso 1 1 calc R U
H58B H 0.3736 0.5805 0.2000 0.083 Uiso 1 1 calc R U
H58C H 0.3516 0.3988 0.2023 0.083 Uiso 1 1 calc R U
C59 C 0.18206(8) 0.4202(3) 0.47678(6) 0.0218(5) Uani 1 1 d . .
C60 C 0.35435(8) 0.4310(3) 0.52591(6) 0.0252(5) Uani 1 1 d . .
C61 C 0.36782(8) 0.4592(3) 0.56196(6) 0.0281(5) Uani 1 1 d . .
C62 C 0.17152(9) 0.4369(3) 0.44029(7) 0.0303(6) Uani 1 1 d . .
C63 C 0.25063(9) 0.8865(3) 0.41846(6) 0.0277(5) Uani 1 1 d . .
C64 C 0.14701(9) 0.4431(3) 0.49860(7) 0.0302(6) Uani 1 1 d . .
C65 C 0.43139(8) 0.5247(3) 0.51430(7) 0.0320(6) Uani 1 1 d . .
H65 H 0.4531 0.5477 0.4981 0.038 Uiso 1 1 calc R U
C66 C 0.41401(9) 0.5217(3) 0.57324(7) 0.0319(6) Uani 1 1 d . .
H66 H 0.4239 0.5413 0.5978 0.038 Uiso 1 1 calc R U
C67 C 0.38567(8) 0.4602(3) 0.50142(6) 0.0278(5) Uani 1 1 d . .
C68 C 0.16754(10) 0.8978(3) 0.38922(7) 0.0355(6) Uani 1 1 d . .
H68 H 0.1347 0.8647 0.3880 0.043 Uiso 1 1 calc R U
C69 C 0.26288(10) 0.9916(3) 0.39247(7) 0.0347(6) Uani 1 1 d . .
H69 H 0.2958 1.0236 0.3932 0.042 Uiso 1 1 calc R U
C70 C 0.20185(9) 0.8403(3) 0.41619(7) 0.0308(6) Uani 1 1 d . .
H70 H 0.1923 0.7683 0.4335 0.037 Uiso 1 1 calc R U
C71 C 0.44604(8) 0.5564(3) 0.55012(7) 0.0312(6) Uani 1 1 d . .
C72 C 0.24068(9) 0.1911(3) 0.49777(8) 0.0386(7) Uani 1 1 d . .
H72A H 0.2338 0.1280 0.4754 0.046 Uiso 1 1 calc R U
H72B H 0.2219 0.1432 0.5153 0.046 Uiso 1 1 calc R U
C73 C 0.18062(11) 1.0036(3) 0.36383(7) 0.0390(7) Uani 1 1 d . .
C74 C 0.12462(10) 0.4845(3) 0.42603(8) 0.0435(7) Uani 1 1 d . .
H74 H 0.1168 0.4984 0.4011 0.052 Uiso 1 1 calc R U
C75 C 0.22824(11) 1.0510(3) 0.36546(7) 0.0388(7) Uani 1 1 d . .
H75 H 0.2374 1.1240 0.3482 0.047 Uiso 1 1 calc R U
C76 C 0.10078(9) 0.4899(3) 0.48250(9) 0.0443(8) Uani 1 1 d . .
H76 H 0.0764 0.5069 0.4969 0.053 Uiso 1 1 calc R U
C77 C 0.29483(10) 0.1930(3) 0.51191(9) 0.0490(8) Uani 1 1 d . .
H77A H 0.3017 0.1420 0.5357 0.059 Uiso 1 1 calc R U
H77B H 0.3135 0.1343 0.4957 0.059 Uiso 1 1 calc R U
C78 C 0.37101(9) 0.4239(4) 0.46276(7) 0.0391(7) Uani 1 1 d . .
H78A H 0.3633 0.3062 0.4596 0.059 Uiso 1 1 calc R U
H78B H 0.3977 0.4518 0.4499 0.059 Uiso 1 1 calc R U
H78C H 0.3425 0.4900 0.4535 0.059 Uiso 1 1 calc R U
C79 C 0.49561(9) 0.6273(4) 0.56306(8) 0.0449(7) Uani 1 1 d . .
H79A H 0.4925 0.7219 0.5786 0.067 Uiso 1 1 calc R U
H79B H 0.5105 0.6637 0.5428 0.067 Uiso 1 1 calc R U
H79C H 0.5160 0.5425 0.5762 0.067 Uiso 1 1 calc R U
C80 C 0.08923(10) 0.5121(3) 0.44673(10) 0.0476(8) Uani 1 1 d . .
C81 C 0.33355(10) 0.4292(4) 0.58802(7) 0.0418(7) Uani 1 1 d . .
H81A H 0.3304 0.3100 0.5917 0.063 Uiso 1 1 calc R U
H81B H 0.3017 0.4756 0.5788 0.063 Uiso 1 1 calc R U
H81C H 0.3462 0.4824 0.6106 0.063 Uiso 1 1 calc R U
C82 C 0.20954(12) 0.4059(4) 0.41744(8) 0.0514(8) Uani 1 1 d . .
H82A H 0.2352 0.4890 0.4225 0.077 Uiso 1 1 calc R U
H82B H 0.1950 0.4129 0.3925 0.077 Uiso 1 1 calc R U
H82C H 0.2233 0.2955 0.4224 0.077 Uiso 1 1 calc R U
C83 C 0.03876(11) 0.5666(4) 0.43026(12) 0.0850(14) Uani 1 1 d . .
H83A H 0.0147 0.4928 0.4381 0.127 Uiso 1 1 calc R U
H83B H 0.0359 0.5621 0.4044 0.127 Uiso 1 1 calc R U
H83C H 0.0331 0.6800 0.4376 0.127 Uiso 1 1 calc R U
C84 C 0.15882(12) 0.4224(4) 0.53791(8) 0.0527(8) Uani 1 1 d . .
H84A H 0.1662 0.3061 0.5435 0.079 Uiso 1 1 calc R U
H84B H 0.1310 0.4567 0.5490 0.079 Uiso 1 1 calc R U
H84C H 0.1870 0.4908 0.5470 0.079 Uiso 1 1 calc R U
N7 N 0.22968(7) 0.3686(2) 0.49197(5) 0.0261(4) Uani 1 1 d . .
N8 N 0.30614(7) 0.3712(2) 0.51337(5) 0.0273(5) Uani 1 1 d . .
N9 N 0.41452(8) -0.1775(2) 0.29595(6) 0.0338(5) Uani 1 1 d . .
N10 N 0.46250(8) -0.2002(2) 0.34566(6) 0.0327(5) Uani 1 1 d . .
N11 N 0.08624(7) 0.7320(2) 0.11802(5) 0.0265(4) Uani 1 1 d . .
N12 N 0.16202(7) 0.7357(2) 0.14072(5) 0.0247(4) Uani 1 1 d . .
O7 O 0.14278(8) 1.0522(3) 0.33834(5) 0.0560(6) Uani 1 1 d . .
O8 O 0.20897(6) 0.5341(2) 0.29833(5) 0.0387(4) Uani 1 1 d . .
O9 O -0.06626(7) 0.0913(3) 0.21274(6) 0.0578(6) Uani 1 1 d . .

loop_
_atom_site_aniso_label
_atom_site_aniso_U_11
_atom_site_aniso_U_22
_atom_site_aniso_U_33
_atom_site_aniso_U_23
_atom_site_aniso_U_13
_atom_site_aniso_U_12
Fe1 0.01797(16) 0.01456(15) 0.02767(18) 0.00025(13) 0.00399(13) 0.00094(12)
Fe2 0.02907(19) 0.01558(16) 0.02875(19) -0.00143(14) 0.00267(15) -0.00230(14)
Fe3 0.02428(18) 0.01426(16) 0.0337(2) -0.00056(14) 0.00454(14) -0.00040(13)
N1 0.0234(10) 0.0151(9) 0.0255(10) 0.0007(8) 0.0017(8) 0.0013(8)
N2 0.0227(10) 0.0179(10) 0.0377(12) -0.0018(9) 0.0021(9) 0.0010(8)
N3 0.0311(11) 0.0150(10) 0.0351(12) -0.0026(9) 0.0019(9) -0.0005(8)
N4 0.0366(12) 0.0222(11) 0.0328(12) 0.0000(9) 0.0019(10) -0.0036(9)
N5 0.0266(11) 0.0156(10) 0.0459(13) -0.0010(9) 0.0048(10) -0.0011(8)
N6 0.0283(11) 0.0219(10) 0.0398(13) -0.0058(9) 0.0019(10) 0.0010(9)
O1 0.0221(9) 0.0370(10) 0.0444(11) 0.0000(8) 0.0107(8) 0.0082(8)
O2 0.0360(11) 0.0369(11) 0.0520(12) -0.0105(9) -0.0121(9) -0.0036(9)
O3 0.0512(12) 0.0310(10) 0.0336(11) 0.0047(8) 0.0034(9) -0.0023(9)
O4 0.0337(11) 0.0513(13) 0.0488(12) -0.0003(10) -0.0032(9) -0.0139(9)
O5 0.0388(11) 0.0312(11) 0.0645(14) -0.0099(10) -0.0126(10) -0.0047(9)
O6 0.0321(11) 0.0489(12) 0.0675(14) -0.0164(11) 0.0109(10) 0.0072(9)
S1 0.0278(3) 0.0340(4) 0.0414(4) 0.0094(3) 0.0151(3) 0.0044(3)
S2 0.0362(4) 0.0374(4) 0.0283(3) -0.0037(3) 0.0033(3) 0.0015(3)
S3 0.0392(4) 0.0288(3) 0.0359(4) 0.0016(3) 0.0056(3) -0.0012(3)
C1 0.0188(11) 0.0179(11) 0.0211(11) -0.0006(9) 0.0016(9) 0.0016(9)
C2 0.0340(14) 0.0178(12) 0.0311(14) -0.0016(10) 0.0071(11) -0.0011(10)
C3 0.0219(11) 0.0166(11) 0.0242(12) 0.0008(9) 0.0031(9) -0.0010(9)
C4 0.104(3) 0.090(3) 0.062(2) 0.044(2) -0.021(2) -0.014(3)
C5 0.057(2) 0.0500(19) 0.0425(18) -0.0014(15) -0.0154(15) -0.0092(16)
C6 0.067(2) 0.064(2) 0.058(2) 0.0210(18) 0.0262(18) -0.0126(18)
C7 0.0336(14) 0.0226(13) 0.0377(15) 0.0024(11) 0.0099(12) 0.0084(10)
C8 0.0398(15) 0.0161(11) 0.0270(13) -0.0048(10) 0.0007(11) -0.0075(10)
C9 0.0304(13) 0.0252(12) 0.0267(13) 0.0000(10) 0.0070(10) -0.0051(10)
C10 0.0352(14) 0.0326(14) 0.0236(13) -0.0024(11) 0.0074(11) -0.0044(11)
C11 0.0325(14) 0.0226(13) 0.0317(14) 0.0009(10) 0.0074(11) -0.0010(10)
C12 0.0365(14) 0.0178(12) 0.0326(14) 0.0055(10) 0.0010(11) 0.0013(10)
C13 0.0339(14) 0.0258(13) 0.0310(14) -0.0075(11) 0.0084(11) -0.0029(11)
C14 0.0427(16) 0.0226(13) 0.0342(15) -0.0050(11) 0.0082(12) -0.0137(11)
C15 0.0425(16) 0.0287(14) 0.0323(15) -0.0101(11) 0.0070(12) -0.0070(12)
C16 0.0358(14) 0.0304(14) 0.0251(13) -0.0050(10) 0.0047(11) -0.0021(11)
C17 0.0382(15) 0.0263(13) 0.0300(14) -0.0046(11) 0.0152(11) -0.0009(11)
C18 0.0372(15) 0.0282(14) 0.0348(15) 0.0000(11) 0.0039(12) 0.0121(11)
C19 0.0289(13) 0.0265(13) 0.0387(15) -0.0001(11) 0.0033(11) 0.0073(11)
C20 0.0509(17) 0.0331(15) 0.0273(14) -0.0039(11) 0.0068(12) -0.0106(13)
C21 0.0332(14) 0.0306(14) 0.0390(16) 0.0102(12) 0.0086(12) -0.0010(11)
C22 0.0428(16) 0.0400(16) 0.0362(16) 0.0057(12) 0.0156(13) 0.0080(13)
C23 0.0420(17) 0.0437(17) 0.0499(18) -0.0044(14) 0.0120(14) 0.0105(14)
C24 0.0466(18) 0.058(2) 0.0491(19) -0.0118(16) 0.0169(15) 0.0020(15)
C25 0.060(2) 0.0449(18) 0.0503(19) 0.0031(14) 0.0225(16) -0.0150(15)
C26 0.0337(14) 0.0289(14) 0.0451(17) -0.0088(12) 0.0027(12) -0.0080(11)
C27 0.073(2) 0.0176(14) 0.0535(19) -0.0050(13) -0.0077(16) -0.0035(14)
C28 0.0460(17) 0.0551(19) 0.0430(17) -0.0045(15) 0.0145(14) 0.0080(15)
C29 0.078(2) 0.0171(14) 0.056(2) -0.0002(13) -0.0145(17) 0.0003(14)
C30 0.0486(18) 0.0513(19) 0.0374(16) -0.0034(14) 0.0011(14) 0.0172(15)
C31 0.0359(16) 0.067(2) 0.061(2) 0.0181(17) 0.0128(15) -0.0109(15)
C32 0.0451(16) 0.0258(14) 0.0332(15) -0.0045(11) -0.0028(12) -0.0113(12)
C33 0.0209(11) 0.0139(11) 0.0316(13) 0.0003(9) -0.0005(10) 0.0008(9)
C34 0.0218(12) 0.0154(11) 0.0300(13) 0.0008(9) -0.0039(10) -0.0036(9)
C35 0.0432(16) 0.0241(13) 0.0307(14) 0.0005(11) 0.0093(12) 0.0011(11)
C36 0.0218(12) 0.0205(12) 0.0348(14) -0.0014(10) 0.0009(10) 0.0010(9)
C37 0.0332(14) 0.0201(12) 0.0308(14) -0.0053(10) -0.0008(11) -0.0025(10)
C38 0.0287(13) 0.0253(13) 0.0272(13) -0.0017(10) 0.0014(10) -0.0008(10)
C39 0.0244(12) 0.0195(12) 0.0345(14) -0.0007(10) 0.0055(10) -0.0005(9)
C40 0.0270(13) 0.0223(12) 0.0297(13) -0.0017(10) 0.0021(10) 0.0043(10)
C41 0.0310(14) 0.0160(12) 0.0494(17) -0.0012(11) -0.0044(12) 0.0017(10)
C42 0.0355(15) 0.0155(12) 0.0617(19) 0.0005(12) -0.0115(13) -0.0018(11)
C43 0.0314(14) 0.0261(14) 0.0437(17) -0.0089(12) -0.0142(12) 0.0023(11)
C44 0.0455(16) 0.0253(13) 0.0278(14) -0.0043(11) -0.0106(12) -0.0017(12)
C45 0.0238(13) 0.0369(15) 0.0469(17) -0.0087(13) 0.0024(12) -0.0025(11)
C46 0.0255(13) 0.0253(13) 0.0344(14) 0.0000(11) 0.0022(11) -0.0048(10)
C47 0.0219(12) 0.0240(13) 0.0386(15) -0.0007(11) 0.0065(10) 0.0022(10)
C48 0.0239(13) 0.0364(15) 0.0454(16) -0.0028(12) -0.0007(12) -0.0018(11)
C49 0.0448(17) 0.0383(16) 0.0402(16) 0.0069(13) 0.0161(13) 0.0000(13)
C50 0.0539(18) 0.0296(14) 0.0333(15) 0.0053(12) 0.0094(13) -0.0033(13)
C51 0.0447(16) 0.0303(14) 0.0314(14) 0.0022(11) 0.0053(12) 0.0040(12)
C52 0.0334(14) 0.0367(15) 0.0435(16) -0.0046(13) 0.0112(12) -0.0068(12)
C53 0.0513(18) 0.0486(18) 0.0336(16) -0.0062(13) 0.0077(13) 0.0025(14)
C54 0.0465(17) 0.0392(16) 0.0447(17) 0.0185(13) 0.0153(14) 0.0098(13)
C55 0.0458(17) 0.0478(17) 0.0334(15) -0.0065(13) 0.0085(13) 0.0005(14)
C56 0.0421(17) 0.0526(19) 0.0514(19) 0.0206(15) 0.0137(14) 0.0082(14)
C57 0.0398(16) 0.060(2) 0.0369(16) 0.0111(14) 0.0092(13) -0.0043(14)
C58 0.0387(17) 0.0500(19) 0.067(2) -0.0175(17) -0.0241(15) 0.0112(14)
C59 0.0173(11) 0.0145(11) 0.0324(13) -0.0021(9) 0.0002(9) -0.0019(9)
C60 0.0191(11) 0.0177(11) 0.0366(14) -0.0021(10) -0.0032(10) 0.0043(9)
C61 0.0253(13) 0.0242(13) 0.0330(14) 0.0039(10) -0.0011(11) 0.0048(10)
C62 0.0341(14) 0.0209(12) 0.0339(14) -0.0015(10) -0.0011(11) -0.0047(10)
C63 0.0375(14) 0.0177(11) 0.0307(13) 0.0009(10) 0.0138(11) 0.0021(10)
C64 0.0282(13) 0.0221(12) 0.0415(15) -0.0059(11) 0.0098(11) -0.0048(10)
C65 0.0211(12) 0.0341(14) 0.0404(15) -0.0041(12) 0.0035(11) 0.0060(11)
C66 0.0314(14) 0.0299(14) 0.0305(14) -0.0056(11) -0.0085(11) 0.0069(11)
C67 0.0226(12) 0.0251(13) 0.0334(14) -0.0056(10) -0.0032(10) 0.0090(10)
C68 0.0411(15) 0.0336(15) 0.0324(14) -0.0025(12) 0.0078(12) 0.0005(12)
C69 0.0444(16) 0.0260(13) 0.0369(15) 0.0008(11) 0.0162(13) -0.0020(12)
C70 0.0393(15) 0.0260(13) 0.0286(14) 0.0027(11) 0.0098(11) 0.0005(11)
C71 0.0204(12) 0.0277(13) 0.0425(16) -0.0057(11) -0.0048(11) 0.0053(10)
C72 0.0309(14) 0.0148(12) 0.066(2) 0.0000(12) -0.0065(13) -0.0001(10)
C73 0.0592(19) 0.0265(14) 0.0302(15) -0.0011(11) 0.0028(13) 0.0027(13)
C74 0.0441(17) 0.0261(14) 0.0518(18) 0.0042(13) -0.0196(14) -0.0075(12)
C75 0.0621(19) 0.0265(14) 0.0304(15) 0.0032(11) 0.0148(14) -0.0026(13)
C76 0.0203(13) 0.0262(14) 0.089(2) -0.0134(15) 0.0167(15) -0.0036(11)
C77 0.0336(15) 0.0174(13) 0.087(2) -0.0031(14) -0.0183(15) 0.0050(11)
C78 0.0310(14) 0.0492(17) 0.0353(15) -0.0119(13) -0.0005(12) 0.0095(13)
C79 0.0261(14) 0.0534(19) 0.0524(18) -0.0154(15) -0.0027(13) -0.0020(13)
C80 0.0225(14) 0.0234(14) 0.089(3) -0.0002(15) -0.0177(15) -0.0022(11)
C81 0.0367(15) 0.0483(18) 0.0394(16) 0.0087(13) 0.0026(13) 0.0024(13)
C82 0.071(2) 0.0489(19) 0.0373(17) -0.0039(14) 0.0181(16) -0.0021(16)
C83 0.0305(17) 0.046(2) 0.162(4) -0.004(2) -0.039(2) 0.0047(15)
C84 0.065(2) 0.054(2) 0.0450(18) -0.0078(15) 0.0244(16) -0.0093(16)
N7 0.0193(10) 0.0142(9) 0.0429(13) 0.0017(8) -0.0019(9) -0.0003(8)
N8 0.0198(10) 0.0161(10) 0.0427(13) -0.0015(9) -0.0054(9) 0.0021(8)
N9 0.0483(13) 0.0151(10) 0.0353(12) -0.0030(9) -0.0026(10) -0.0038(9)
N10 0.0417(13) 0.0161(10) 0.0378(13) 0.0016(9) -0.0017(10) -0.0017(9)
N11 0.0244(10) 0.0124(9) 0.0405(12) -0.0016(8) -0.0022(9) 0.0011(8)
N12 0.0241(10) 0.0143(9) 0.0336(11) 0.0016(8) -0.0019(8) 0.0005(8)
O7 0.0708(15) 0.0520(13) 0.0392(12) 0.0123(10) -0.0104(11) -0.0021(11)
O8 0.0408(11) 0.0397(11) 0.0346(10) -0.0063(8) 0.0030(8) 0.0109(9)
O9 0.0456(12) 0.0703(15) 0.0615(14) 0.0296(12) 0.0208(11) 0.0013(11)

loop_
_atom_type_symbol
_atom_type_description
_atom_type_scat_dispersion_real
_atom_type_scat_dispersion_imag
_atom_type_scat_source
C C 0.0033 0.0016 'International Tables Vol C Tables 4.2.6.8 and 6.1.1.4'
H H 0.0000 0.0000 'International Tables Vol C Tables 4.2.6.8 and 6.1.1.4'
Fe Fe 0.3463 0.8444 'International Tables Vol C Tables 4.2.6.8 and 6.1.1.4'
N N 0.0061 0.0033 'International Tables Vol C Tables 4.2.6.8 and 6.1.1.4'
O O 0.0106 0.0060 'International Tables Vol C Tables 4.2.6.8 and 6.1.1.4'
S S 0.1246 0.1234 'International Tables Vol C Tables 4.2.6.8 and 6.1.1.4'

loop_
_geom_angle_atom_site_label_1
_geom_angle_atom_site_label_2
_geom_angle_atom_site_label_3
_geom_angle
N1 Fe1 S1 114.25(7)
N1 Fe1 C1 106.38(9)
N2 Fe1 N1 115.49(9)
N2 Fe1 S1 102.84(7)
N2 Fe1 C1 105.71(9)
C1 Fe1 S1 111.97(6)
N3 Fe2 N4 113.38(10)
N3 Fe2 S2 114.54(7)
N3 Fe2 C2 106.57(9)
N4 Fe2 S2 106.25(8)
N4 Fe2 C2 105.82(10)
C2 Fe2 S2 109.95(7)
N5 Fe3 N6 114.39(10)
N5 Fe3 S3 114.37(7)
N5 Fe3 C3 106.61(9)
N6 Fe3 S3 104.06(8)
N6 Fe3 C3 107.36(9)
C3 Fe3 S3 109.85(7)
O1 N1 Fe1 167.35(18)
O2 N2 Fe1 168.95(18)
O3 N3 Fe2 166.32(19)
O4 N4 Fe2 166.3(2)
O5 N5 Fe3 165.1(2)
O6 N6 Fe3 169.14(19)
C63 S1 Fe1 113.18(8)
C9 S2 Fe2 112.63(8)
C35 S3 Fe3 111.79(9)
N7 C1 Fe1 126.88(15)
N8 C1 Fe1 125.13(16)
N8 C1 N7 107.93(19)
N9 C2 Fe2 126.49(18)
N9 C2 N10 108.4(2)
N10 C2 Fe2 125.02(18)
N11 C3 Fe3 128.33(16)
N11 C3 N12 107.60(19)
N12 C3 Fe3 124.06(16)
H4A C4 H4B 109.5
H4A C4 H4C 109.5
H4B C4 H4C 109.5
O7 C4 H4A 109.5
O7 C4 H4B 109.5
O7 C4 H4C 109.5
H5A C5 H5B 109.5
H5A C5 H5C 109.5
H5B C5 H5C 109.5
C32 C5 H5A 109.5
C32 C5 H5B 109.5
C32 C5 H5C 109.5
H6A C6 H6B 109.5
H6A C6 H6C 109.5
H6B C6 H6C 109.5
O9 C6 H6A 109.5
O9 C6 H6B 109.5
O9 C6 H6C 109.5
C12 C7 C28 121.5(2)
C19 C7 C12 118.2(2)
C19 C7 C28 120.3(2)
C14 C8 N9 118.9(2)
C15 C8 C14 121.8(2)
C15 C8 N9 119.3(2)
C10 C9 S2 118.11(18)
C10 C9 C13 117.6(2)
C13 C9 S2 124.29(19)
C9 C10 H10 119.2
C17 C10 C9 121.7(2)
C17 C10 H10 119.2
C17 C11 C16 119.5(2)
O8 C11 C16 116.0(2)
O8 C11 C17 124.5(2)
C7 C12 N10 119.2(2)
C21 C12 C7 122.1(2)
C21 C12 N10 118.7(2)
C9 C13 H13 119.4
C16 C13 C9 121.1(2)
C16 C13 H13 119.4
C8 C14 C25 121.2(2)
C8 C14 C26 118.2(2)
C26 C14 C25 120.6(3)
C8 C15 C24 121.1(2)
C20 C15 C8 118.1(2)
C20 C15 C24 120.8(2)
C11 C16 H16 119.8
C13 C16 C11 120.4(2)
C13 C16 H16 119.8
C10 C17 H17 120.2
C11 C17 C10 119.6(2)
C11 C17 H17 120.2
C19 C18 C22 118.4(2)
C19 C18 C30 121.0(2)
C22 C18 C30 120.6(2)
C7 C19 H19 119.2
C18 C19 C7 121.6(2)
C18 C19 H19 119.2
C15 C20 H20 119.1
C15 C20 C32 121.9(2)
C32 C20 H20 119.1
C12 C21 C31 121.8(3)
C22 C21 C12 117.3(2)
C22 C21 C31 120.9(3)
C18 C22 H22 118.8
C21 C22 C18 122.3(2)
C21 C22 H22 118.8
H23A C23 H23B 109.5
H23A C23 H23C 109.5
H23B C23 H23C 109.5
O8 C23 H23A 109.5
O8 C23 H23B 109.5
O8 C23 H23C 109.5
C15 C24 H24A 109.5
C15 C24 H24B 109.5
C15 C24 H24C 109.5
H24A C24 H24B 109.5
H24A C24 H24C 109.5
H24B C24 H24C 109.5
C14 C25 H25A 109.5
C14 C25 H25B 109.5
C14 C25 H25C 109.5
H25A C25 H25B 109.5
H25A C25 H25C 109.5
H25B C25 H25C 109.5
C14 C26 H26 119.2
C32 C26 C14 121.6(3)
C32 C26 H26 119.2
H27A C27 H27B 109.2
C29 C27 H27A 111.3
C29 C27 H27B 111.3
N9 C27 H27A 111.3
N9 C27 H27B 111.3
N9 C27 C29 102.2(2)
C7 C28 H28A 109.5
C7 C28 H28B 109.5
C7 C28 H28C 109.5
H28A C28 H28B 109.5
H28A C28 H28C 109.5
H28B C28 H28C 109.5
C27 C29 H29A 111.2
C27 C29 H29B 111.2
H29A C29 H29B 109.2
N10 C29 C27 102.6(2)
N10 C29 H29A 111.2
N10 C29 H29B 111.2
C18 C30 H30A 109.5
C18 C30 H30B 109.5
C18 C30 H30C 109.5
H30A C30 H30B 109.5
H30A C30 H30C 109.5
H30B C30 H30C 109.5
C21 C31 H31A 109.5
C21 C31 H31B 109.5
C21 C31 H31C 109.5
H31A C31 H31B 109.5
H31A C31 H31C 109.5
H31B C31 H31C 109.5
C20 C32 C5 121.0(3)
C26 C32 C5 120.5(3)
C26 C32 C20 118.5(2)
C39 C33 C40 121.8(2)
C39 C33 N11 118.7(2)
C40 C33 N11 119.4(2)
C37 C34 C46 122.4(2)
C37 C34 N12 118.4(2)
C46 C34 N12 119.2(2)
C51 C35 S3 118.0(2)
C54 C35 S3 124.9(2)
C54 C35 C51 117.0(2)
C38 C36 C48 120.4(2)
C47 C36 C38 118.2(2)
C47 C36 C48 121.4(2)
C34 C37 C44 117.6(2)
C34 C37 C53 121.8(2)
C44 C37 C53 120.5(2)
C36 C38 H38 118.9
C36 C38 C39 122.3(2)
C39 C38 H38 118.9
C33 C39 C38 117.7(2)
C33 C39 C52 121.9(2)
C38 C39 C52 120.4(2)
C33 C40 C55 121.6(2)
C47 C40 C33 118.1(2)
C47 C40 C55 120.3(2)
H41A C41 H41B 109.2
C42 C41 H41A 111.3
C42 C41 H41B 111.3
N11 C41 H41A 111.3
N11 C41 H41B 111.3
N11 C41 C42 102.51(18)
C41 C42 H42A 111.3
C41 C42 H42B 111.3
H42A C42 H42B 109.2
N12 C42 C41 102.50(18)
N12 C42 H42A 111.3
N12 C42 H42B 111.3
C44 C43 C45 118.5(2)
C44 C43 C58 120.5(3)
C45 C43 C58 121.0(3)
C37 C44 H44 119.0
C43 C44 C37 122.1(2)
C43 C44 H44 119.0
C43 C45 H45 119.1
C43 C45 C46 121.8(2)
C46 C45 H45 119.1
C34 C46 C45 117.6(2)
C34 C46 C57 121.4(2)
C45 C46 C57 121.1(2)
C36 C47 C40 121.9(2)
C36 C47 H47 119.0
C40 C47 H47 119.0
C36 C48 H48A 109.5
C36 C48 H48B 109.5
C36 C48 H48C 109.5
H48A C48 H48B 109.5
H48A C48 H48C 109.5
H48B C48 H48C 109.5
C56 C49 C50 119.4(3)
O9 C49 C50 124.5(2)
O9 C49 C56 116.0(3)
C49 C50 H50 120.4
C49 C50 C51 119.2(2)
C51 C50 H50 120.4
C35 C51 C50 121.9(3)
C35 C51 H51 119.0
C50 C51 H51 119.0
C39 C52 H52A 109.5
C39 C52 H52B 109.5
C39 C52 H52C 109.5
H52A C52 H52B 109.5
H52A C52 H52C 109.5
H52B C52 H52C 109.5
C37 C53 H53A 109.5
C37 C53 H53B 109.5
C37 C53 H53C 109.5
H53A C53 H53B 109.5
H53A C53 H53C 109.5
H53B C53 H53C 109.5
C35 C54 H54 119.2
C56 C54 C35 121.6(3)
C56 C54 H54 119.2
C40 C55 H55A 109.5
C40 C55 H55B 109.5
C40 C55 H55C 109.5
H55A C55 H55B 109.5
H55A C55 H55C 109.5
H55B C55 H55C 109.5
C49 C56 H56 119.6
C54 C56 C49 120.8(3)
C54 C56 H56 119.6
C46 C57 H57A 109.5
C46 C57 H57B 109.5
C46 C57 H57C 109.5
H57A C57 H57B 109.5
H57A C57 H57C 109.5
H57B C57 H57C 109.5
C43 C58 H58A 109.5
C43 C58 H58B 109.5
C43 C58 H58C 109.5
H58A C58 H58B 109.5
H58A C58 H58C 109.5
H58B C58 H58C 109.5
C62 C59 C64 121.9(2)
C62 C59 N7 118.5(2)
C64 C59 N7 119.4(2)
C61 C60 C67 122.3(2)
C61 C60 N8 118.8(2)
C67 C60 N8 118.9(2)
C60 C61 C66 117.6(2)
C60 C61 C81 121.8(2)
C66 C61 C81 120.5(2)
C59 C62 C74 117.5(2)
C59 C62 C82 120.7(2)
C74 C62 C82 121.8(3)
C69 C63 S1 118.5(2)
C69 C63 C70 117.5(2)
C70 C63 S1 123.95(18)
C59 C64 C76 117.4(2)
C59 C64 C84 121.3(2)
C76 C64 C84 121.3(3)
C67 C65 H65 119.0
C71 C65 H65 119.0
C71 C65 C67 122.0(2)
C61 C66 H66 118.8
C71 C66 C61 122.5(2)
C71 C66 H66 118.8
C60 C67 C65 117.4(2)
C60 C67 C78 121.5(2)
C65 C67 C78 121.1(2)
C70 C68 H68 119.8
C70 C68 C73 120.4(3)
C73 C68 H68 119.8
C63 C69 H69 119.2
C75 C69 C63 121.6(3)
C75 C69 H69 119.2
C63 C70 H70 119.5
C68 C70 C63 120.9(2)
C68 C70 H70 119.5
C65 C71 C79 120.6(2)
C66 C71 C65 118.1(2)
C66 C71 C79 121.3(2)
H72A C72 H72B 109.2
C77 C72 H72A 111.3
C77 C72 H72B 111.3
N7 C72 H72A 111.3
N7 C72 H72B 111.3
N7 C72 C77 102.44(19)
C75 C73 C68 119.8(3)
C75 C73 O7 125.6(3)
O7 C73 C68 114.5(3)
C62 C74 H74 118.8
C80 C74 C62 122.3(3)
C80 C74 H74 118.8
C69 C75 H75 120.1
C73 C75 C69 119.7(2)
C73 C75 H75 120.1
C64 C76 H76 118.7
C80 C76 C64 122.5(3)
C80 C76 H76 118.7
C72 C77 H77A 111.2
C72 C77 H77B 111.2
H77A C77 H77B 109.2
N8 C77 C72 102.60(19)
N8 C77 H77A 111.2
N8 C77 H77B 111.2
C67 C78 H78A 109.5
C67 C78 H78B 109.5
C67 C78 H78C 109.5
H78A C78 H78B 109.5
H78A C78 H78C 109.5
H78B C78 H78C 109.5
C71 C79 H79A 109.5
C71 C79 H79B 109.5
C71 C79 H79C 109.5
H79A C79 H79B 109.5
H79A C79 H79C 109.5
H79B C79 H79C 109.5
C74 C80 C83 120.8(3)
C76 C80 C74 118.3(2)
C76 C80 C83 121.0(3)
C61 C81 H81A 109.5
C61 C81 H81B 109.5
C61 C81 H81C 109.5
H81A C81 H81B 109.5
H81A C81 H81C 109.5
H81B C81 H81C 109.5
C62 C82 H82A 109.5
C62 C82 H82B 109.5
C62 C82 H82C 109.5
H82A C82 H82B 109.5
H82A C82 H82C 109.5
H82B C82 H82C 109.5
C80 C83 H83A 109.5
C80 C83 H83B 109.5
C80 C83 H83C 109.5
H83A C83 H83B 109.5
H83A C83 H83C 109.5
H83B C83 H83C 109.5
C64 C84 H84A 109.5
C64 C84 H84B 109.5
C64 C84 H84C 109.5
H84A C84 H84B 109.5
H84A C84 H84C 109.5
H84B C84 H84C 109.5
C1 N7 C59 126.38(18)
C1 N7 C72 113.37(18)
C59 N7 C72 120.23(18)
C1 N8 C60 124.76(19)
C1 N8 C77 113.61(19)
C60 N8 C77 121.61(18)
C2 N9 C8 125.8(2)
C2 N9 C27 113.4(2)
C8 N9 C27 120.6(2)
C2 N10 C12 126.1(2)
C2 N10 C29 113.4(2)
C12 N10 C29 120.3(2)
C3 N11 C33 126.78(18)
C3 N11 C41 113.52(18)
C33 N11 C41 119.27(18)
C3 N12 C34 125.33(18)
C3 N12 C42 113.84(18)
C34 N12 C42 120.71(18)
C73 O7 C4 116.9(3)
C11 O8 C23 117.4(2)
C49 O9 C6 117.3(2)

loop_
_geom_bond_atom_site_label_1
_geom_bond_atom_site_label_2
_geom_bond_distance
Fe1 N1 1.6734(19)
Fe1 N2 1.671(2)
Fe1 S1 2.2431(7)
Fe1 C1 2.052(2)
Fe2 N3 1.671(2)
Fe2 N4 1.672(2)
Fe2 S2 2.2409(8)
Fe2 C2 2.050(2)
Fe3 N5 1.668(2)
Fe3 N6 1.671(2)
Fe3 S3 2.2367(8)
Fe3 C3 2.049(2)
N1 O1 1.177(2)
N2 O2 1.178(2)
N3 O3 1.178(2)
N4 O4 1.183(2)
N5 O5 1.182(3)
N6 O6 1.178(3)
S1 C63 1.766(3)
S2 C9 1.770(3)
S3 C35 1.766(3)
C1 N7 1.343(3)
C1 N8 1.336(3)
C2 N9 1.329(3)
C2 N10 1.333(3)
C3 N11 1.338(3)
C3 N12 1.340(3)
C4 H4A 0.9800
C4 H4B 0.9800
C4 H4C 0.9800
C4 O7 1.419(4)
C5 H5A 0.9800
C5 H5B 0.9800
C5 H5C 0.9800
C5 C32 1.513(4)
C6 H6A 0.9800
C6 H6B 0.9800
C6 H6C 0.9800
C6 O9 1.424(3)
C7 C12 1.393(3)
C7 C19 1.383(3)
C7 C28 1.506(4)
C8 C14 1.391(4)
C8 C15 1.391(3)
C8 N9 1.439(3)
C9 C10 1.393(3)
C9 C13 1.397(3)
C10 H10 0.9500
C10 C17 1.390(3)
C11 C16 1.388(3)
C11 C17 1.386(3)
C11 O8 1.371(3)
C12 C21 1.391(4)
C12 N10 1.436(3)
C13 H13 0.9500
C13 C16 1.383(3)
C14 C25 1.502(4)
C14 C26 1.395(4)
C15 C20 1.389(4)
C15 C24 1.508(4)
C16 H16 0.9500
C17 H17 0.9500
C18 C19 1.382(4)
C18 C22 1.388(4)
C18 C30 1.503(4)
C19 H19 0.9500
C20 H20 0.9500
C20 C32 1.390(4)
C21 C22 1.386(4)
C21 C31 1.510(4)
C22 H22 0.9500
C23 H23A 0.9800
C23 H23B 0.9800
C23 H23C 0.9800
C23 O8 1.427(3)
C24 H24A 0.9800
C24 H24B 0.9800
C24 H24C 0.9800
C25 H25A 0.9800
C25 H25B 0.9800
C25 H25C 0.9800
C26 H26 0.9500
C26 C32 1.385(4)
C27 H27A 0.9900
C27 H27B 0.9900
C27 C29 1.523(4)
C27 N9 1.485(3)
C28 H28A 0.9800
C28 H28B 0.9800
C28 H28C 0.9800
C29 H29A 0.9900
C29 H29B 0.9900
C29 N10 1.476(3)
C30 H30A 0.9800
C30 H30B 0.9800
C30 H30C 0.9800
C31 H31A 0.9800
C31 H31B 0.9800
C31 H31C 0.9800
C33 C39 1.392(3)
C33 C40 1.395(3)
C33 N11 1.437(3)
C34 C37 1.388(3)
C34 C46 1.391(3)
C34 N12 1.434(3)
C35 C51 1.396(3)
C35 C54 1.393(4)
C36 C38 1.386(3)
C36 C47 1.385(3)
C36 C48 1.509(3)
C37 C44 1.390(3)
C37 C53 1.509(4)
C38 H38 0.9500
C38 C39 1.393(3)
C39 C52 1.502(3)
C40 C47 1.391(3)
C40 C55 1.503(3)
C41 H41A 0.9900
C41 H41B 0.9900
C41 C42 1.523(3)
C41 N11 1.477(3)
C42 H42A 0.9900
C42 H42B 0.9900
C42 N12 1.470(3)
C43 C44 1.381(4)
C43 C45 1.384(4)
C43 C58 1.511(3)
C44 H44 0.9500
C45 H45 0.9500
C45 C46 1.393(3)
C46 C57 1.498(4)
C47 H47 0.9500
C48 H48A 0.9800
C48 H48B 0.9800
C48 H48C 0.9800
C49 C50 1.386(4)
C49 C56 1.385(4)
C49 O9 1.367(3)
C50 H50 0.9500
C50 C51 1.399(4)
C51 H51 0.9500
C52 H52A 0.9800
C52 H52B 0.9800
C52 H52C 0.9800
C53 H53A 0.9800
C53 H53B 0.9800
C53 H53C 0.9800
C54 H54 0.9500
C54 C56 1.373(4)
C55 H55A 0.9800
C55 H55B 0.9800
C55 H55C 0.9800
C56 H56 0.9500
C57 H57A 0.9800
C57 H57B 0.9800
C57 H57C 0.9800
C58 H58A 0.9800
C58 H58B 0.9800
C58 H58C 0.9800
C59 C62 1.387(3)
C59 C64 1.392(3)
C59 N7 1.429(3)
C60 C61 1.391(3)
C60 C67 1.396(3)
C60 N8 1.441(3)
C61 C66 1.391(3)
C61 C81 1.503(4)
C62 C74 1.394(4)
C62 C82 1.496(4)
C63 C69 1.390(3)
C63 C70 1.402(3)
C64 C76 1.395(4)
C64 C84 1.498(4)
C65 H65 0.9500
C65 C67 1.397(3)
C65 C71 1.391(3)
C66 H66 0.9500
C66 C71 1.379(4)
C67 C78 1.501(3)
C68 H68 0.9500
C68 C70 1.377(3)
C68 C73 1.384(4)
C69 H69 0.9500
C69 C75 1.388(4)
C70 H70 0.9500
C71 C79 1.510(3)
C72 H72A 0.9900
C72 H72B 0.9900
C72 C77 1.526(3)
C72 N7 1.478(3)
C73 C75 1.376(4)
C73 O7 1.380(3)
C74 H74 0.9500
C74 C80 1.376(4)
C75 H75 0.9500
C76 H76 0.9500
C76 C80 1.368(4)
C77 H77A 0.9900
C77 H77B 0.9900
C77 N8 1.475(3)
C78 H78A 0.9800
C78 H78B 0.9800
C78 H78C 0.9800
C79 H79A 0.9800
C79 H79B 0.9800
C79 H79C 0.9800
C80 C83 1.518(4)
C81 H81A 0.9800
C81 H81B 0.9800
C81 H81C 0.9800
C82 H82A 0.9800
C82 H82B 0.9800
C82 H82C 0.9800
C83 H83A 0.9800
C83 H83B 0.9800
C83 H83C 0.9800
C84 H84A 0.9800
C84 H84B 0.9800
C84 H84C 0.9800

loop_
_geom_torsion_atom_site_label_1
_geom_torsion_atom_site_label_2
_geom_torsion_atom_site_label_3
_geom_torsion_atom_site_label_4
_geom_torsion
Fe1 S1 C63 C69 161.07(17)
Fe1 S1 C63 C70 -20.1(2)
Fe1 C1 N7 C59 4.6(3)
Fe1 C1 N7 C72 -177.23(18)
Fe1 C1 N8 C60 -2.7(3)
Fe1 C1 N8 C77 178.9(2)
Fe2 S2 C9 C10 -157.63(17)
Fe2 S2 C9 C13 24.1(2)
Fe2 C2 N9 C8 -8.4(4)
Fe2 C2 N9 C27 176.6(2)
Fe2 C2 N10 C12 9.2(4)
Fe2 C2 N10 C29 -176.2(2)
Fe3 S3 C35 C51 157.83(18)
Fe3 S3 C35 C54 -25.6(3)
Fe3 C3 N11 C33 -6.2(4)
Fe3 C3 N11 C41 -178.53(18)
Fe3 C3 N12 C34 -6.0(3)
Fe3 C3 N12 C42 177.90(18)
N1 Fe1 N2 O2 -11.8(10)
N2 Fe1 N1 O1 -0.2(8)
N3 Fe2 N4 O4 3.3(9)
N4 Fe2 N3 O3 5.8(8)
N5 Fe3 N6 O6 -12.4(11)
N6 Fe3 N5 O5 -4.1(8)
S1 Fe1 N1 O1 -119.2(8)
S1 Fe1 N2 O2 113.3(10)
S1 C63 C69 C75 179.7(2)
S1 C63 C70 C68 -179.01(19)
S2 Fe2 N3 O3 128.0(7)
S2 Fe2 N4 O4 -123.4(8)
S2 C9 C10 C17 -178.58(19)
S2 C9 C13 C16 177.32(19)
S3 Fe3 N5 O5 -123.9(7)
S3 Fe3 N6 O6 113.1(11)
S3 C35 C51 C50 174.6(2)
S3 C35 C54 C56 -174.6(2)
C1 Fe1 N1 O1 116.7(8)
C1 Fe1 N2 O2 -129.1(10)
C2 Fe2 N3 O3 -110.2(8)
C2 Fe2 N4 O4 119.7(8)
C3 Fe3 N5 O5 114.5(7)
C3 Fe3 N6 O6 -130.5(11)
C7 C12 C21 C22 2.1(4)
C7 C12 C21 C31 -178.3(2)
C7 C12 N10 C2 -95.1(3)
C7 C12 N10 C29 90.5(3)
C8 C14 C26 C32 1.5(4)
C8 C15 C20 C32 0.0(4)
C9 C10 C17 C11 1.5(4)
C9 C13 C16 C11 0.9(4)
C10 C9 C13 C16 -1.0(4)
C12 C7 C19 C18 2.1(4)
C12 C21 C22 C18 0.8(4)
C13 C9 C10 C17 -0.2(4)
C14 C8 C15 C20 1.3(4)
C14 C8 C15 C24 -179.7(2)
C14 C8 N9 C2 -86.9(3)
C14 C8 N9 C27 87.8(3)
C14 C26 C32 C5 178.8(2)
C14 C26 C32 C20 -0.3(4)
C15 C8 C14 C25 179.1(2)
C15 C8 C14 C26 -2.0(3)
C15 C8 N9 C2 95.1(3)
C15 C8 N9 C27 -90.1(3)
C15 C20 C32 C5 -179.6(2)
C15 C20 C32 C26 -0.5(4)
C16 C11 C17 C10 -1.6(4)
C16 C11 O8 C23 -175.8(2)
C17 C11 C16 C13 0.5(4)
C17 C11 O8 C23 3.5(4)
C19 C7 C12 C21 -3.5(4)
C19 C7 C12 N10 178.9(2)
C19 C18 C22 C21 -2.2(4)
C21 C12 N10 C2 87.2(3)
C21 C12 N10 C29 -87.1(3)
C22 C18 C19 C7 0.6(4)
C24 C15 C20 C32 -179.0(2)
C25 C14 C26 C32 -179.6(2)
C27 C29 N10 C2 -0.5(3)
C27 C29 N10 C12 174.5(2)
C28 C7 C12 C21 176.3(2)
C28 C7 C12 N10 -1.3(4)
C28 C7 C19 C18 -177.7(2)
C29 C27 N9 C2 -0.7(3)
C29 C27 N9 C8 -176.0(3)
C30 C18 C19 C7 -178.8(2)
C30 C18 C22 C21 177.3(3)
C31 C21 C22 C18 -178.8(3)
C33 C40 C47 C36 -1.2(3)
C34 C37 C44 C43 0.7(4)
C35 C54 C56 C49 -0.3(5)
C36 C38 C39 C33 -0.9(3)
C36 C38 C39 C52 178.9(2)
C37 C34 C46 C45 1.7(3)
C37 C34 C46 C57 -178.3(2)
C37 C34 N12 C3 -89.1(3)
C37 C34 N12 C42 86.8(3)
C38 C36 C47 C40 -0.3(4)
C39 C33 C40 C47 1.7(3)
C39 C33 C40 C55 -176.1(2)
C39 C33 N11 C3 -80.5(3)
C39 C33 N11 C41 91.5(3)
C40 C33 C39 C38 -0.7(3)
C40 C33 C39 C52 179.6(2)
C40 C33 N11 C3 104.1(3)
C40 C33 N11 C41 -83.9(3)
C41 C42 N12 C3 1.6(3)
C41 C42 N12 C34 -174.7(2)
C42 C41 N11 C3 0.0(3)
C42 C41 N11 C33 -173.0(2)
C43 C45 C46 C34 0.4(4)
C43 C45 C46 C57 -179.6(2)
C44 C43 C45 C46 -1.8(4)
C45 C43 C44 C37 1.2(4)
C46 C34 C37 C44 -2.2(3)
C46 C34 C37 C53 176.9(2)
C46 C34 N12 C3 92.4(3)
C46 C34 N12 C42 -91.7(3)
C47 C36 C38 C39 1.4(4)
C48 C36 C38 C39 -179.3(2)
C48 C36 C47 C40 -179.6(2)
C49 C50 C51 C35 0.8(4)
C50 C49 C56 C54 -1.3(5)
C50 C49 O9 C6 4.0(4)
C51 C35 C54 C56 2.1(4)
C53 C37 C44 C43 -178.4(2)
C54 C35 C51 C50 -2.3(4)
C55 C40 C47 C36 176.6(2)
C56 C49 C50 C51 1.0(4)
C56 C49 O9 C6 -176.4(3)
C58 C43 C44 C37 -178.8(2)
C58 C43 C45 C46 178.3(2)
C59 C62 C74 C80 -1.0(4)
C59 C64 C76 C80 0.4(4)
C60 C61 C66 C71 0.3(4)
C61 C60 C67 C65 -1.9(3)
C61 C60 C67 C78 178.0(2)
C61 C60 N8 C1 94.1(3)
C61 C60 N8 C77 -87.7(3)
C61 C66 C71 C65 -1.0(4)
C61 C66 C71 C79 178.8(2)
C62 C59 C64 C76 -2.3(3)
C62 C59 C64 C84 179.2(2)
C62 C59 N7 C1 87.1(3)
C62 C59 N7 C72 -90.9(3)
C62 C74 C80 C76 -0.7(4)
C62 C74 C80 C83 179.0(3)
C63 C69 C75 C73 -0.9(4)
C64 C59 C62 C74 2.5(3)
C64 C59 C62 C82 -177.9(2)
C64 C59 N7 C1 -96.4(3)
C64 C59 N7 C72 85.5(3)
C64 C76 C80 C74 1.1(4)
C64 C76 C80 C83 -178.7(3)
C67 C60 C61 C66 1.2(3)
C67 C60 C61 C81 179.2(2)
C67 C60 N8 C1 -85.2(3)
C67 C60 N8 C77 93.0(3)
C67 C65 C71 C66 0.2(4)
C67 C65 C71 C79 -179.5(2)
C68 C73 C75 C69 0.3(4)
C68 C73 O7 C4 -179.7(3)
C69 C63 C70 C68 -0.2(4)
C70 C63 C69 C75 0.9(4)
C70 C68 C73 C75 0.3(4)
C70 C68 C73 O7 -179.9(2)
C71 C65 C67 C60 1.2(4)
C71 C65 C67 C78 -178.8(2)
C72 C77 N8 C1 -2.3(3)
C72 C77 N8 C60 179.2(2)
C73 C68 C70 C63 -0.4(4)
C75 C73 O7 C4 0.1(4)
C77 C72 N7 C1 -1.6(3)
C77 C72 N7 C59 176.7(2)
C81 C61 C66 C71 -177.8(2)
C82 C62 C74 C80 179.5(3)
C84 C64 C76 C80 179.0(3)
N7 C1 N8 C60 179.8(2)
N7 C1 N8 C77 1.4(3)
N7 C59 C62 C74 178.9(2)
N7 C59 C62 C82 -1.6(3)
N7 C59 C64 C76 -178.6(2)
N7 C59 C64 C84 2.8(3)
N7 C72 C77 N8 2.1(3)
N8 C1 N7 C59 -178.0(2)
N8 C1 N7 C72 0.2(3)
N8 C60 C61 C66 -178.0(2)
N8 C60 C61 C81 0.0(3)
N8 C60 C67 C65 177.3(2)
N8 C60 C67 C78 -2.7(3)
N9 C2 N10 C12 -174.6(2)
N9 C2 N10 C29 0.1(3)
N9 C8 C14 C25 1.2(3)
N9 C8 C14 C26 -179.9(2)
N9 C8 C15 C20 179.1(2)
N9 C8 C15 C24 -1.8(3)
N9 C27 C29 N10 0.6(3)
N10 C2 N9 C8 175.5(2)
N10 C2 N9 C27 0.4(3)
N10 C12 C21 C22 179.7(2)
N10 C12 C21 C31 -0.7(4)
N11 C3 N12 C34 174.5(2)
N11 C3 N12 C42 -1.7(3)
N11 C33 C39 C38 -176.0(2)
N11 C33 C39 C52 4.3(3)
N11 C33 C40 C47 176.9(2)
N11 C33 C40 C55 -0.8(3)
N11 C41 C42 N12 -0.9(3)
N12 C3 N11 C33 173.4(2)
N12 C3 N11 C41 1.0(3)
N12 C34 C37 C44 179.4(2)
N12 C34 C37 C53 -1.5(3)
N12 C34 C46 C45 -179.9(2)
N12 C34 C46 C57 0.1(3)
O7 C73 C75 C69 -179.5(2)
O8 C11 C16 C13 179.9(2)
O8 C11 C17 C10 179.1(2)
O9 C49 C50 C51 -179.4(3)
O9 C49 C56 C54 179.1(3)
